data_7008216
loop_
_publ_author_name
'Bould, Jonathan'
'Jel\'inek, Tom\'as'
'Barrett, Simon A.'
'Coles, Simon J.'
'Hursthouse, Michael B.'
'Thornton-Pett, Mark'
'St\'ibr, Bohumil'
'Kennedy, John D.'

_publ_section_title
;
 Macropolyhedral boron-containing cluster chemistry. The reaction of
 B16H20 and B14H18 with [PtMe2(PMe2Ph)2] to give [(PMe2Ph)2PtB16H17Me]
 and [(PMe2Ph)2PtB14H16].
;
_journal_issue 8
_journal_name_full 'Dalton transactions (Cambridge, England : 2003)'
_journal_page_first 1499
_journal_page_last 1503
_journal_paper_doi 10.1039/b419241a
_journal_year 2005
_chemical_formula_sum 'C14 H38 B16 N2'
_chemical_formula_weight 407.42
_chemical_name_systematic
;
?
;
_space_group_IT_number 14
_symmetry_cell_setting monoclinic
_symmetry_space_group_name_Hall '-P 2ybc'
_symmetry_space_group_name_H-M 'P 1 21/c 1'
_atom_sites_solution_hydrogens geom
_atom_sites_solution_primary direct
_atom_sites_solution_secondary difmap
_audit_creation_method SHELXL-97
_cell_angle_alpha 90.00
_cell_angle_beta 101.6910(12)
_cell_angle_gamma 90.00
_cell_formula_units_Z 4
_cell_length_a 10.5010(3)
_cell_length_b 10.7708(3)
_cell_length_c 23.1683(9)
_cell_measurement_reflns_used 9972
_cell_measurement_temperature 150(2)
_cell_measurement_theta_max 27.48
_cell_measurement_theta_min 2.91
_cell_volume 2566.07(14)
_computing_cell_refinement 'DENZO-SMN (Otwinowski & Minor, 1996)'
_computing_data_collection 'COLLECT (Nonius, 1999)'
_computing_data_reduction 'DENZO-SMN (Otwinowski & Minor, 1996)'
_computing_molecular_graphics 'ORTEX (McArdle, 1995)'
_computing_publication_material 'local program'
_computing_structure_refinement 'SHELXL-97 (Sheldrick, 1997)'
_computing_structure_solution 'SHELXS-97 (Sheldrick, 1990)'
_diffrn_ambient_temperature 150(2)
_diffrn_detector_area_resol_mean 9.091
_diffrn_measured_fraction_theta_full 0.976
_diffrn_measured_fraction_theta_max 0.976
_diffrn_measurement_device_type 'Nonius KappaCCD area detector diffractometer'
_diffrn_measurement_method
;
Detector set at 30mm from sample with different 2theta offsets
1 degree phi exposures for chi=0 degree settings
1 degree omega exposures for chi=90 degree settings
;
_diffrn_radiation_monochromator graphite
_diffrn_radiation_source 'rotating anode'
_diffrn_radiation_type MoK\a
_diffrn_radiation_wavelength 0.71073
_diffrn_reflns_av_R_equivalents 0.0933
_diffrn_reflns_av_sigmaI/netI 0.1317
_diffrn_reflns_limit_h_max 12
_diffrn_reflns_limit_h_min -12
_diffrn_reflns_limit_k_max 13
_diffrn_reflns_limit_k_min -12
_diffrn_reflns_limit_l_max 28
_diffrn_reflns_limit_l_min -24
_diffrn_reflns_number 12545
_diffrn_reflns_theta_full 26.00
_diffrn_reflns_theta_max 26.00
_diffrn_reflns_theta_min 2.93
_exptl_absorpt_coefficient_mu 0.051
_exptl_absorpt_correction_T_max 0.9990
_exptl_absorpt_correction_T_min 0.9911
_exptl_absorpt_correction_type multi-scan
_exptl_absorpt_process_details
;
Using multiple and symmetry-related data measurements via the program SORTAV
See R.H. Blessing, Acta Cryst (1995), A51, 33-38
;
_exptl_crystal_colour colourless
_exptl_crystal_density_diffrn 1.055
_exptl_crystal_density_method 'not measured'
_exptl_crystal_description prism
_exptl_crystal_F_000 864
_exptl_crystal_size_max 0.17
_exptl_crystal_size_mid 0.08
_exptl_crystal_size_min 0.02
_refine_diff_density_max 0.225
_refine_diff_density_min -0.190
_refine_diff_density_rms 0.040
_refine_ls_extinction_method none
_refine_ls_goodness_of_fit_ref 0.976
_refine_ls_hydrogen_treatment mixed
_refine_ls_matrix_type full
_refine_ls_number_parameters 373
_refine_ls_number_reflns 4921
_refine_ls_number_restraints 0
_refine_ls_restrained_S_all 0.976
_refine_ls_R_factor_all 0.1527
_refine_ls_R_factor_gt 0.0683
_refine_ls_shift/su_max 0.001
_refine_ls_shift/su_mean 0.000
_refine_ls_structure_factor_coef Fsqd
_refine_ls_weighting_details 'calc w=1/[\s^2^(Fo^2^)+(0.0736P)^2^+0.0000P] where P=(Fo^2^+2Fc^2^)/3'
_refine_ls_weighting_scheme calc
_refine_ls_wR_factor_gt 0.1414
_refine_ls_wR_factor_ref 0.1731
_reflns_number_gt 2482
_reflns_number_total 4921
_reflns_threshold_expression >2sigma(I)
_cod_data_source_file b419241a.txt
_cod_data_source_block jbb16
_cod_original_sg_symbol_H-M P21/c
_cod_database_code 7008216

loop_
_symmetry_equiv_pos_as_xyz
'x, y, z'
'-x, y+1/2, -z+1/2'
'-x, -y, -z'
'x, -y-1/2, z-1/2'

loop_
_atom_site_label
_atom_site_type_symbol
_atom_site_fract_x
_atom_site_fract_y
_atom_site_fract_z
_atom_site_U_iso_or_equiv
_atom_site_adp_type
_atom_site_occupancy
_atom_site_symmetry_multiplicity
_atom_site_calc_flag
_atom_site_refinement_flags
_atom_site_disorder_assembly
_atom_site_disorder_group
C1 C 0.4358(3) 0.2977(2) 0.05944(11) 0.0352(6) Uani 1 1 d . . .
C2 C 0.3973(3) 0.2085(3) 0.01776(12) 0.0478(8) Uani 1 1 d . . .
H21 H 0.3084 0.1845 0.0082 0.057 Uiso 1 1 calc R . .
C3 C 0.4858(4) 0.1522(3) -0.01085(13) 0.0561(9) Uani 1 1 d . . .
H31 H 0.4567 0.0930 -0.0410 0.067 Uiso 1 1 calc R . .
C4 C 0.6135(4) 0.1815(3) 0.00401(13) 0.0569(9) Uani 1 1 d . . .
H41 H 0.6738 0.1392 -0.0145 0.068 Uiso 1 1 calc R . .
C5 C 0.6593(3) 0.2744(3) 0.04692(12) 0.0438(8) Uani 1 1 d . . .
C6 C 0.7917(3) 0.3066(3) 0.06303(14) 0.0601(9) Uani 1 1 d . . .
H61 H 0.8528 0.2649 0.0448 0.072 Uiso 1 1 calc R . .
C7 C 0.8343(3) 0.3952(4) 0.10371(15) 0.0621(10) Uani 1 1 d . . .
H71 H 0.9247 0.4127 0.1145 0.075 Uiso 1 1 calc R . .
C8 C 0.7457(3) 0.4620(3) 0.13025(12) 0.0473(8) Uani 1 1 d . . .
H81 H 0.7754 0.5260 0.1579 0.057 Uiso 1 1 calc R . .
C9 C 0.6169(2) 0.4332(2) 0.11566(11) 0.0338(6) Uani 1 1 d . . .
C10 C 0.5680(2) 0.3376(2) 0.07478(11) 0.0342(6) Uani 1 1 d . . .
N1 N 0.3444(2) 0.3508(2) 0.09254(9) 0.0374(6) Uani 1 1 d . . .
C11 C 0.3147(3) 0.2599(3) 0.13621(13) 0.0527(8) Uani 1 1 d . . .
H11A H 0.2737 0.1863 0.1156 0.079 Uiso 1 1 calc R . .
H11B H 0.2554 0.2978 0.1588 0.079 Uiso 1 1 calc R . .
H11C H 0.3955 0.2358 0.1631 0.079 Uiso 1 1 calc R . .
C12 C 0.2235(3) 0.3980(3) 0.05494(14) 0.0620(9) Uani 1 1 d . . .
H12A H 0.2453 0.4528 0.0246 0.093 Uiso 1 1 calc R . .
H12B H 0.1736 0.4445 0.0792 0.093 Uiso 1 1 calc R . .
H12C H 0.1714 0.3281 0.0361 0.093 Uiso 1 1 calc R . .
N2 N 0.5218(2) 0.50557(19) 0.13993(9) 0.0322(5) Uani 1 1 d . . .
H29 H 0.432(3) 0.452(3) 0.1263(13) 0.071(9) Uiso 1 1 d . . .
C13 C 0.5514(3) 0.5174(3) 0.20492(11) 0.0500(8) Uani 1 1 d . . .
H13A H 0.5666 0.4348 0.2227 0.075 Uiso 1 1 calc R . .
H13B H 0.4778 0.5566 0.2179 0.075 Uiso 1 1 calc R . .
H13C H 0.6294 0.5685 0.2172 0.075 Uiso 1 1 calc R . .
C14 C 0.4997(3) 0.6291(2) 0.11096(14) 0.0498(8) Uani 1 1 d . . .
H14A H 0.5787 0.6794 0.1217 0.075 Uiso 1 1 calc R . .
H14B H 0.4276 0.6711 0.1240 0.075 Uiso 1 1 calc R . .
H14C H 0.4781 0.6182 0.0681 0.075 Uiso 1 1 calc R . .
B1 B 0.0288(3) 1.0190(3) 0.11202(14) 0.0387(8) Uani 1 1 d . . .
H1 H 0.038(2) 1.118(2) 0.0965(9) 0.030(6) Uiso 1 1 d . . .
B2 B -0.1189(3) 0.9343(3) 0.10012(14) 0.0390(8) Uani 1 1 d . . .
H2 H -0.207(2) 0.974(2) 0.0713(10) 0.034(6) Uiso 1 1 d . . .
B3 B 0.0102(3) 0.8783(3) 0.06968(15) 0.0456(9) Uani 1 1 d . . .
H3 H -0.005(2) 0.868(3) 0.0202(13) 0.062(8) Uiso 1 1 d . . .
B4 B 0.1675(3) 0.9207(3) 0.11003(15) 0.0449(9) Uani 1 1 d . . .
H4 H 0.240(2) 0.956(2) 0.0862(10) 0.038(6) Uiso 1 1 d . . .
B5 B -0.0429(3) 0.9905(3) 0.17120(14) 0.0357(8) Uani 1 1 d . . .
B6 B -0.1290(3) 0.8547(3) 0.16431(14) 0.0368(8) Uani 1 1 d . . .
H67 H -0.063(3) 0.751(3) 0.1613(13) 0.066(9) Uiso 1 1 d . . .
B7 B -0.0789(3) 0.7729(3) 0.10483(15) 0.0424(8) Uani 1 1 d . . .
H7 H -0.136(2) 0.698(2) 0.0819(10) 0.036(7) Uiso 1 1 d . . .
B8 B 0.1129(3) 0.7645(3) 0.10900(17) 0.0459(9) Uani 1 1 d . . .
H8 H 0.146(2) 0.688(3) 0.0852(11) 0.050(7) Uiso 1 1 d . . .
H89 H 0.131(2) 0.738(3) 0.1630(12) 0.056(8) Uiso 1 1 d . . .
B9 B 0.2112(3) 0.8322(3) 0.17167(17) 0.0492(9) Uani 1 1 d . . .
H9 H 0.313(2) 0.800(2) 0.1947(11) 0.053(8) Uiso 1 1 d . . .
H910 H 0.147(3) 0.883(3) 0.2081(12) 0.062(8) Uiso 1 1 d . . .
B10 B 0.1399(3) 0.9799(3) 0.17807(15) 0.0407(8) Uani 1 1 d . . .
H10 H 0.201(2) 1.058(3) 0.2042(11) 0.051(7) Uiso 1 1 d . . .
B1' B -0.0900(3) 0.9285(3) 0.23317(14) 0.0349(7) Uani 1 1 d . . .
H1' H -0.017(2) 0.902(2) 0.2715(11) 0.043(7) Uiso 1 1 d . . .
B2' B -0.2363(3) 0.9972(3) 0.24457(15) 0.0380(8) Uani 1 1 d . . .
H2' H -0.249(2) 1.016(2) 0.2912(10) 0.031(6) Uiso 1 1 d . . .
B4' B -0.2396(3) 0.8470(3) 0.20847(14) 0.0435(8) Uani 1 1 d . . .
H4' H -0.255(2) 0.760(2) 0.2322(11) 0.047(7) Uiso 1 1 d . . .
B5' B -0.3580(3) 0.9500(4) 0.18542(15) 0.0480(9) Uani 1 1 d . . .
H56' H -0.343(2) 1.028(2) 0.1463(11) 0.043(7) Uiso 1 1 d . . .
H5' H -0.469(2) 0.931(3) 0.1816(11) 0.056(8) Uiso 1 1 d . . .
B6' B -0.2996(3) 1.0990(3) 0.18965(15) 0.0428(8) Uani 1 1 d . . .
H6' H -0.354(2) 1.185(3) 0.1875(11) 0.055(8) Uiso 1 1 d . . .
H67' H -0.197(3) 1.125(3) 0.1697(12) 0.061(8) Uiso 1 1 d . . .
B7' B -0.1228(3) 1.0906(3) 0.21406(14) 0.0359(8) Uani 1 1 d . . .
H7' H -0.073(2) 1.169(3) 0.2381(11) 0.052(8) Uiso 1 1 d . . .

loop_
_atom_site_aniso_label
_atom_site_aniso_U_11
_atom_site_aniso_U_22
_atom_site_aniso_U_33
_atom_site_aniso_U_23
_atom_site_aniso_U_13
_atom_site_aniso_U_12
C1 0.0497(16) 0.0253(15) 0.0303(15) 0.0047(12) 0.0074(13) 0.0012(13)
C2 0.073(2) 0.0340(17) 0.0371(17) -0.0024(14) 0.0121(15) -0.0006(15)
C3 0.093(3) 0.0354(18) 0.0420(19) 0.0004(15) 0.0181(18) 0.0048(18)
C4 0.101(3) 0.0399(19) 0.0367(19) 0.0089(15) 0.0297(19) 0.0344(19)
C5 0.0531(18) 0.0425(18) 0.0395(18) 0.0183(15) 0.0178(14) 0.0217(14)
C6 0.062(2) 0.078(3) 0.046(2) 0.0232(19) 0.0242(17) 0.0331(19)
C7 0.0337(16) 0.099(3) 0.055(2) 0.020(2) 0.0105(15) 0.0114(18)
C8 0.0386(16) 0.062(2) 0.0402(18) 0.0122(15) 0.0057(13) -0.0028(14)
C9 0.0339(14) 0.0350(16) 0.0329(15) 0.0088(13) 0.0074(12) 0.0026(12)
C10 0.0461(16) 0.0302(15) 0.0268(14) 0.0101(12) 0.0082(12) 0.0114(13)
N1 0.0402(12) 0.0346(13) 0.0374(13) -0.0038(11) 0.0074(10) -0.0047(10)
C11 0.0575(18) 0.0466(19) 0.059(2) -0.0047(16) 0.0232(16) -0.0147(15)
C12 0.0478(17) 0.065(2) 0.064(2) -0.0164(18) -0.0106(16) 0.0126(16)
N2 0.0349(12) 0.0287(12) 0.0326(13) 0.0004(10) 0.0054(10) -0.0040(10)
C13 0.0475(17) 0.070(2) 0.0318(17) -0.0093(15) 0.0065(13) -0.0144(15)
C14 0.0547(18) 0.0308(17) 0.064(2) 0.0034(15) 0.0109(15) 0.0034(13)
B1 0.0469(19) 0.0359(19) 0.0333(18) 0.0009(15) 0.0078(14) 0.0007(15)
B2 0.0435(18) 0.0347(18) 0.0354(19) 0.0004(15) 0.0001(15) 0.0002(15)
B3 0.062(2) 0.047(2) 0.0312(19) -0.0056(16) 0.0161(16) -0.0031(17)
B4 0.053(2) 0.040(2) 0.047(2) -0.0050(17) 0.0228(17) -0.0032(16)
B5 0.0333(16) 0.0335(18) 0.0387(19) -0.0062(15) 0.0038(14) -0.0052(14)
B6 0.0364(17) 0.0337(19) 0.0368(18) -0.0057(15) -0.0010(14) -0.0001(14)
B7 0.055(2) 0.038(2) 0.034(2) -0.0050(16) 0.0067(16) -0.0034(16)
B8 0.059(2) 0.0335(19) 0.051(2) -0.0054(17) 0.0249(18) 0.0040(16)
B9 0.044(2) 0.043(2) 0.060(2) -0.0057(18) 0.0116(18) 0.0047(17)
B10 0.0399(17) 0.041(2) 0.043(2) 0.0002(17) 0.0110(15) 0.0002(15)
B1' 0.0424(17) 0.0258(17) 0.0331(18) 0.0001(14) -0.0008(14) 0.0002(14)
B2' 0.0400(17) 0.043(2) 0.0330(19) 0.0036(15) 0.0116(14) -0.0004(15)
B4' 0.057(2) 0.037(2) 0.0367(19) 0.0007(16) 0.0104(16) -0.0162(16)
B5' 0.0429(19) 0.061(2) 0.042(2) -0.0065(19) 0.0141(16) -0.0109(17)
B6' 0.0436(19) 0.050(2) 0.0360(19) -0.0001(17) 0.0103(15) 0.0105(17)
B7' 0.0430(17) 0.0299(18) 0.0346(19) -0.0028(15) 0.0072(15) -0.0019(14)

loop_
_atom_type_symbol
_atom_type_description
_atom_type_scat_dispersion_real
_atom_type_scat_dispersion_imag
_atom_type_scat_source
C C 0.0033 0.0016 'International Tables Vol C Tables 4.2.6.8 and 6.1.1.4'
H H 0.0000 0.0000 'International Tables Vol C Tables 4.2.6.8 and 6.1.1.4'
B B 0.0013 0.0007 'International Tables Vol C Tables 4.2.6.8 and 6.1.1.4'
N N 0.0061 0.0033 'International Tables Vol C Tables 4.2.6.8 and 6.1.1.4'

loop_
_geom_angle_atom_site_label_1
_geom_angle_atom_site_label_2
_geom_angle_atom_site_label_3
_geom_angle
_geom_angle_site_symmetry_1
_geom_angle_site_symmetry_3
_geom_angle_publ_flag
C2 C1 C10 121.4(3) . . ?
C2 C1 N1 121.0(2) . . ?
C10 C1 N1 117.4(2) . . ?
C1 C2 C3 121.0(3) . . ?
C1 C2 H21 119.5 . . ?
C3 C2 H21 119.5 . . ?
C4 C3 C2 120.2(3) . . ?
C4 C3 H31 119.9 . . ?
C2 C3 H31 119.9 . . ?
C3 C4 C5 121.2(3) . . ?
C3 C4 H41 119.4 . . ?
C5 C4 H41 119.4 . . ?
C6 C5 C4 122.3(3) . . ?
C6 C5 C10 118.6(3) . . ?
C4 C5 C10 119.2(3) . . ?
C7 C6 C5 121.9(3) . . ?
C7 C6 H61 119.0 . . ?
C5 C6 H61 119.0 . . ?
C6 C7 C8 120.5(3) . . ?
C6 C7 H71 119.7 . . ?
C8 C7 H71 119.7 . . ?
C9 C8 C7 119.0(3) . . ?
C9 C8 H81 120.5 . . ?
C7 C8 H81 120.5 . . ?
C8 C9 C10 122.4(3) . . ?
C8 C9 N2 120.2(3) . . ?
C10 C9 N2 117.3(2) . . ?
C9 C10 C1 125.8(2) . . ?
C9 C10 C5 117.4(2) . . ?
C1 C10 C5 116.8(3) . . ?
C1 N1 C12 113.7(2) . . ?
C1 N1 C11 110.5(2) . . ?
C12 N1 C11 110.8(2) . . ?
C9 N2 C13 114.6(2) . . ?
C9 N2 C14 111.0(2) . . ?
C13 N2 C14 111.3(2) . . ?
C9 N2 H29 103.1(15) . . ?
C13 N2 H29 109.2(15) . . ?
C14 N2 H29 106.9(16) . . ?
B5 B1 B2 61.43(17) . . ?
B5 B1 B10 65.68(19) . . ?
B2 B1 B10 114.4(2) . . ?
B5 B1 B3 105.6(2) . . ?
B2 B1 B3 59.03(18) . . ?
B10 B1 B3 104.5(2) . . ?
B5 B1 B4 113.6(2) . . ?
B2 B1 B4 112.3(2) . . ?
B10 B1 B4 59.45(18) . . ?
B3 B1 B4 59.40(19) . . ?
B5 B1 H1 119.9(11) . . ?
B2 B1 H1 124.3(11) . . ?
B10 B1 H1 114.2(11) . . ?
B3 B1 H1 128.9(11) . . ?
B4 B1 H1 114.8(11) . . ?
B6 B2 B3 111.1(2) . . ?
B6 B2 B1 108.9(2) . . ?
B3 B2 B1 61.10(18) . . ?
B6 B2 B5 58.06(17) . . ?
B3 B2 B5 104.4(2) . . ?
B1 B2 B5 57.85(17) . . ?
B6 B2 B7 61.47(19) . . ?
B3 B2 B7 59.96(19) . . ?
B1 B2 B7 107.7(2) . . ?
B5 B2 B7 102.6(2) . . ?
B6 B2 H2 121.0(11) . . ?
B3 B2 H2 120.6(12) . . ?
B1 B2 H2 119.5(12) . . ?
B5 B2 H2 125.8(12) . . ?
B7 B2 H2 124.6(12) . . ?
B2 B3 B8 118.2(2) . . ?
B2 B3 B7 60.84(18) . . ?
B8 B3 B7 68.9(2) . . ?
B2 B3 B4 114.2(2) . . ?
B8 B3 B4 60.14(19) . . ?
B7 B3 B4 116.3(3) . . ?
B2 B3 B1 59.87(18) . . ?
B8 B3 B1 108.5(2) . . ?
B7 B3 B1 107.4(2) . . ?
B4 B3 B1 60.73(18) . . ?
B2 B3 H3 118.5(14) . . ?
B8 B3 H3 113.7(14) . . ?
B7 B3 H3 115.0(14) . . ?
B4 B3 H3 118.9(13) . . ?
B1 B3 H3 128.0(15) . . ?
B9 B4 B8 60.7(2) . . ?
B9 B4 B10 61.4(2) . . ?
B8 B4 B10 104.0(2) . . ?
B9 B4 B3 111.1(2) . . ?
B8 B4 B3 59.2(2) . . ?
B10 B4 B3 104.8(2) . . ?
B9 B4 B1 112.8(2) . . ?
B8 B4 B1 107.1(2) . . ?
B10 B4 B1 59.37(18) . . ?
B3 B4 B1 59.88(19) . . ?
B9 B4 H4 121.4(12) . . ?
B8 B4 H4 125.2(13) . . ?
B10 B4 H4 125.3(13) . . ?
B3 B4 H4 119.3(12) . . ?
B1 B4 H4 117.2(13) . . ?
B6 B5 B1 112.7(2) . . ?
B6 B5 B1' 61.09(18) . . ?
B1 B5 B1' 165.4(3) . . ?
B6 B5 B2 59.62(18) . . ?
B1 B5 B2 60.72(18) . . ?
B1' B5 B2 118.8(2) . . ?
B6 B5 B7' 105.6(2) . . ?
B1 B5 B7' 131.8(2) . . ?
B1' B5 B7' 61.95(17) . . ?
B2 B5 B7' 123.0(2) . . ?
B6 B5 B10 117.6(2) . . ?
B1 B5 B10 58.59(17) . . ?
B1' B5 B10 111.0(2) . . ?
B2 B5 B10 108.2(2) . . ?
B7' B5 B10 124.8(2) . . ?
B4' B6 B5 113.5(2) . . ?
B4' B6 B2 135.0(2) . . ?
B5 B6 B2 62.32(18) . . ?
B4' B6 B1' 62.40(18) . . ?
B5 B6 B1' 60.39(18) . . ?
B2 B6 B1' 120.7(2) . . ?
B4' B6 B7 141.1(2) . . ?
B5 B6 B7 105.0(2) . . ?
B2 B6 B7 60.58(18) . . ?
B1' B6 B7 150.0(2) . . ?
B4' B6 H67 114.8(12) . . ?
B5 B6 H67 117.1(12) . . ?
B2 B6 H67 104.3(13) . . ?
B1' B6 H67 113.8(13) . . ?
B7 B6 H67 46.3(13) . . ?
B3 B7 B2 59.19(19) . . ?
B3 B7 B6 107.6(2) . . ?
B2 B7 B6 57.95(18) . . ?
B3 B7 B8 55.27(18) . . ?
B2 B7 B8 105.6(2) . . ?
B6 B7 B8 115.6(2) . . ?
B3 B7 H67 127.2(12) . . ?
B2 B7 H67 102.4(13) . . ?
B6 B7 H67 47.0(12) . . ?
B8 B7 H67 91.3(12) . . ?
B3 B7 H7 123.0(13) . . ?
B2 B7 H7 126.8(12) . . ?
B6 B7 H7 121.7(12) . . ?
B8 B7 H7 116.2(12) . . ?
H67 B7 H7 107.7(17) . . ?
B9 B8 B3 109.5(2) . . ?
B9 B8 B4 57.5(2) . . ?
B3 B8 B4 60.64(19) . . ?
B9 B8 B7 116.0(2) . . ?
B3 B8 B7 55.79(18) . . ?
B4 B8 B7 106.1(2) . . ?
B9 B8 H8 122.5(13) . . ?
B3 B8 H8 119.3(14) . . ?
B4 B8 H8 125.9(14) . . ?
B7 B8 H8 115.8(13) . . ?
B9 B8 H89 47.9(12) . . ?
B3 B8 H89 128.9(12) . . ?
B4 B8 H89 102.7(13) . . ?
B7 B8 H89 90.4(12) . . ?
H8 B8 H89 109.4(18) . . ?
B4 B9 B8 61.7(2) . . ?
B4 B9 B10 61.4(2) . . ?
B8 B9 B10 104.6(2) . . ?
B4 B9 H89 104.6(13) . . ?
B8 B9 H89 45.7(12) . . ?
B10 B9 H89 116.1(11) . . ?
B4 B9 H9 128.8(13) . . ?
B8 B9 H9 126.5(13) . . ?
B10 B9 H9 126.8(13) . . ?
H89 B9 H9 110.2(18) . . ?
B4 B9 H910 102.9(13) . . ?
B8 B9 H910 114.4(12) . . ?
B10 B9 H910 44.7(13) . . ?
H89 B9 H910 91.3(17) . . ?
H9 B9 H910 112.4(17) . . ?
B1 B10 B4 61.18(19) . . ?
B1 B10 B9 110.7(2) . . ?
B4 B10 B9 57.17(19) . . ?
B1 B10 B5 55.72(17) . . ?
B4 B10 B5 106.9(2) . . ?
B9 B10 B5 118.9(2) . . ?
B1 B10 H910 129.1(12) . . ?
B4 B10 H910 101.0(13) . . ?
B9 B10 H910 47.1(13) . . ?
B5 B10 H910 92.3(12) . . ?
B1 B10 H10 118.6(13) . . ?
B4 B10 H10 123.5(12) . . ?
B9 B10 H10 119.7(12) . . ?
B5 B10 H10 116.7(12) . . ?
H910 B10 H10 110.8(18) . . ?
B5 B1' B6 58.52(18) . . ?
B5 B1' B2' 111.2(2) . . ?
B6 B1' B2' 106.0(2) . . ?
B5 B1' B4' 107.6(2) . . ?
B6 B1' B4' 57.25(17) . . ?
B2' B1' B4' 61.40(18) . . ?
B5 B1' B7' 60.19(17) . . ?
B6 B1' B7' 102.5(2) . . ?
B2' B1' B7' 60.51(17) . . ?
B4' B1' B7' 106.4(2) . . ?
B5 B1' H1' 120.2(12) . . ?
B6 B1' H1' 128.4(13) . . ?
B2' B1' H1' 118.4(12) . . ?
B4' B1' H1' 124.2(13) . . ?
B7' B1' H1' 121.1(13) . . ?
B6' B2' B5' 59.4(2) . . ?
B6' B2' B1' 112.0(2) . . ?
B5' B2' B1' 106.2(2) . . ?
B6' B2' B7' 62.62(18) . . ?
B5' B2' B7' 106.9(2) . . ?
B1' B2' B7' 60.96(17) . . ?
B6' B2' B4' 105.1(2) . . ?
B5' B2' B4' 55.80(19) . . ?
B1' B2' B4' 59.77(18) . . ?
B7' B2' B4' 105.5(2) . . ?
B6' B2' H2' 119.3(11) . . ?
B5' B2' H2' 126.0(11) . . ?
B1' B2' H2' 119.5(11) . . ?
B7' B2' H2' 119.3(11) . . ?
B4' B2' H2' 127.1(11) . . ?
B5' B4' B6 109.3(2) . . ?
B5' B4' B1' 108.9(2) . . ?
B6 B4' B1' 60.35(17) . . ?
B5' B4' B2' 60.00(19) . . ?
B6 B4' B2' 106.4(2) . . ?
B1' B4' B2' 58.83(17) . . ?
B5' B4' H4' 123.1(13) . . ?
B6 B4' H4' 121.4(13) . . ?
B1' B4' H4' 117.3(13) . . ?
B2' B4' H4' 120.9(13) . . ?
B4' B5' B6' 111.7(2) . . ?
B4' B5' B2' 64.2(2) . . ?
B6' B5' B2' 59.12(19) . . ?
B4' B5' H56' 118.4(10) . . ?
B6' B5' H56' 47.4(12) . . ?
B2' B5' H56' 100.8(11) . . ?
B4' B5' H5' 125.1(14) . . ?
B6' B5' H5' 120.4(14) . . ?
B2' B5' H5' 132.0(13) . . ?
H56' B5' H5' 109.2(17) . . ?
B2' B6' B5' 61.5(2) . . ?
B2' B6' B7' 61.38(18) . . ?
B5' B6' B7' 107.5(2) . . ?
B2' B6' H56' 103.2(12) . . ?
B5' B6' H56' 47.8(11) . . ?
B7' B6' H56' 113.1(10) . . ?
B2' B6' H6' 134.7(14) . . ?
B5' B6' H6' 128.1(13) . . ?
B7' B6' H6' 123.3(14) . . ?
H56' B6' H6' 112.0(17) . . ?
B2' B6' H67' 100.3(13) . . ?
B5' B6' H67' 119.8(12) . . ?
B7' B6' H67' 41.5(13) . . ?
H56' B6' H67' 91.9(16) . . ?
H6' B6' H67' 105.9(18) . . ?
B5 B7' B2' 107.6(2) . . ?
B5 B7' B1' 57.86(17) . . ?
B2' B7' B1' 58.52(17) . . ?
B5 B7' B6' 114.8(2) . . ?
B2' B7' B6' 56.00(18) . . ?
B1' B7' B6' 104.7(2) . . ?
B5 B7' H67' 90.3(13) . . ?
B2' B7' H67' 97.8(13) . . ?
B1' B7' H67' 123.6(13) . . ?
B6' B7' H67' 44.3(13) . . ?
B5 B7' H7' 121.6(13) . . ?
B2' B7' H7' 121.2(13) . . ?
B1' B7' H7' 125.0(14) . . ?
B6' B7' H7' 118.2(13) . . ?
H67' B7' H7' 111.2(18) . . ?

loop_
_geom_bond_atom_site_label_1
_geom_bond_atom_site_label_2
_geom_bond_distance
_geom_bond_site_symmetry_2
_geom_bond_publ_flag
C1 C2 1.364(4) . ?
C1 C10 1.428(4) . ?
C1 N1 1.460(3) . ?
C2 C3 1.386(4) . ?
C2 H21 0.9500 . ?
C3 C4 1.352(4) . ?
C3 H31 0.9500 . ?
C4 C5 1.424(4) . ?
C4 H41 0.9500 . ?
C5 C6 1.408(4) . ?
C5 C10 1.431(3) . ?
C6 C7 1.352(5) . ?
C6 H61 0.9500 . ?
C7 C8 1.412(4) . ?
C7 H71 0.9500 . ?
C8 C9 1.362(3) . ?
C8 H81 0.9500 . ?
C9 C10 1.422(4) . ?
C9 N2 1.466(3) . ?
N1 C12 1.477(3) . ?
N1 C11 1.485(3) . ?
N2 C13 1.480(3) . ?
N2 C14 1.487(3) . ?
N2 H29 1.10(3) . ?
B1 B5 1.720(4) . ?
B1 B2 1.772(4) . ?
B1 B10 1.777(5) . ?
B1 B3 1.794(5) . ?
B1 B4 1.809(5) . ?
B1 H1 1.14(2) . ?
B2 B6 1.738(5) . ?
B2 B3 1.757(5) . ?
B2 B5 1.784(4) . ?
B2 B7 1.786(5) . ?
B2 H2 1.11(2) . ?
B3 B8 1.760(5) . ?
B3 B7 1.771(5) . ?
B3 B4 1.785(5) . ?
B3 H3 1.13(3) . ?
B4 B9 1.701(5) . ?
B4 B8 1.776(5) . ?
B4 B10 1.778(5) . ?
B4 H4 1.10(2) . ?
B5 B6 1.710(4) . ?
B5 B1' 1.743(4) . ?
B5 B7' 1.786(4) . ?
B5 B10 1.897(4) . ?
B6 B4' 1.699(4) . ?
B6 B1' 1.755(4) . ?
B6 B7 1.802(5) . ?
B6 H67 1.32(3) . ?
B7 B8 1.998(5) . ?
B7 H67 1.31(3) . ?
B7 H7 1.08(2) . ?
B8 B9 1.760(5) . ?
B8 H8 1.08(3) . ?
B8 H89 1.26(3) . ?
B9 B10 1.778(5) . ?
B9 H89 1.31(3) . ?
B9 H9 1.15(3) . ?
B9 H910 1.30(3) . ?
B10 H910 1.25(3) . ?
B10 H10 1.15(3) . ?
B1' B2' 1.772(4) . ?
B1' B4' 1.790(4) . ?
B1' B7' 1.817(4) . ?
B1' H1' 1.08(2) . ?
B2' B6' 1.709(5) . ?
B2' B5' 1.749(5) . ?
B2' B7' 1.809(4) . ?
B2' B4' 1.819(5) . ?
B2' H2' 1.13(2) . ?
B4' B5' 1.671(5) . ?
B4' H4' 1.11(3) . ?
B5' B6' 1.713(5) . ?
B5' H56' 1.27(2) . ?
B5' H5' 1.17(2) . ?
B6' B7' 1.830(4) . ?
B6' H56' 1.27(3) . ?
B6' H6' 1.09(3) . ?
B6' H67' 1.28(3) . ?
B7' H67' 1.22(3) . ?
B7' H7' 1.08(3) . ?
